data_7223188
loop_
_publ_author_name
'Aitipamula, Srinivasulu'
'Mapp, Lucy K.'
'Wong, Annie B. H.'
'Chow, Pui Shan'
'Tan, Reginald B. H.'

_publ_section_title
;
 Novel pharmaceutical cocrystals of triflusal: crystal engineering and
 physicochemical characterization
;
_journal_issue 48
_journal_name_full CrystEngComm
_journal_page_first 9323
_journal_paper_doi 10.1039/C5CE01756D
_journal_volume 17
_journal_year 2015
_chemical_formula_moiety 'C H4 N2 O, 2(C10 H7 F3 O4)'
_chemical_formula_sum 'C21 H18 F6 N2 O9'
_chemical_formula_weight 556.37
_chemical_melting_point 356.4
_chemical_name_systematic 'Triflusal-urea cocrystal'
_space_group_crystal_system monoclinic
_space_group_IT_number 15
_space_group_name_Hall '-C 2yc'
_space_group_name_H-M_alt 'C 1 2/c 1'
_symmetry_space_group_name_Hall '-C 2yc'
_symmetry_space_group_name_H-M 'C 1 2/c 1'
_atom_sites_solution_hydrogens mixed
_audit_creation_date 2015-07-06
_audit_creation_method
;
Olex2 1.2
(compiled 2015.01.26 svn.r3150 for OlexSys, GUI svn.r4998)
;
_audit_update_record
;
2015-08-31 deposited with the CCDC.
2015-11-09 downloaded from the CCDC.
;
_cell_angle_alpha 90
_cell_angle_beta 102.49(3)
_cell_angle_gamma 90
_cell_formula_units_Z 4
_cell_length_a 14.601(3)
_cell_length_b 10.920(2)
_cell_length_c 15.342(3)
_cell_measurement_reflns_used 3920
_cell_measurement_temperature 110.1500
_cell_measurement_theta_max 30.9639
_cell_measurement_theta_min 2.3495
_cell_volume 2388.3(9)
_computing_cell_refinement 'CrystalClear (Rigaku Inc., 2008)'
_computing_data_collection 'CrystalClear (Rigaku Inc., 2008)'
_computing_data_reduction 'CrystalClear (Rigaku Inc., 2008)'
_computing_molecular_graphics 'Olex2 (Dolomanov et al., 2009)'
_computing_publication_material 'Olex2 (Dolomanov et al., 2009)'
_computing_structure_refinement 'ShelXL (Sheldrick, 2008)'
_computing_structure_solution
;
????
;
_diffrn_ambient_temperature 110.1500
_diffrn_detector_area_resol_mean 28.5714
_diffrn_measured_fraction_theta_full 0.991
_diffrn_measured_fraction_theta_max 0.993
_diffrn_measurement_details
;
scan:
    Number of images: 330
               Slice: -110.0000 - 55.0000
         Image width: 0.5000
            Exp time: 10.0000
       Rotation axis: Omega
               Omega: 0.0000
               Kappa: 0.0000
                 Phi: 270.0000
                 XTD: 45.0093
              2theta: -20.0682
scan:
    Number of images: 262
               Slice: -110.0000 - 21.0000
         Image width: 0.5000
            Exp time: 10.0000
       Rotation axis: Omega
               Omega: 0.0000
               Kappa: -70.0000
                 Phi: 270.0000
                 XTD: 45.0093
              2theta: -20.0682
scan:
    Number of images: 262
               Slice: -110.0000 - 21.0000
         Image width: 0.5000
            Exp time: 10.0000
       Rotation axis: Omega
               Omega: 0.0000
               Kappa: -70.0000
                 Phi: 90.0000
                 XTD: 45.0093
              2theta: -20.0682
scan:
    Number of images: 246
               Slice: -110.0000 - 13.0000
         Image width: 0.5000
            Exp time: 10.0000
       Rotation axis: Omega
               Omega: 0.0000
               Kappa: -70.0000
                 Phi: 0.0000
                 XTD: 45.0093
              2theta: -20.0682
scan:
    Number of images: 120
               Slice: -95.0000 - -35.0000
         Image width: 0.5000
            Exp time: 10.0000
       Rotation axis: Omega
               Omega: 0.0000
               Kappa: 0.0000
                 Phi: 0.0000
                 XTD: 45.0093
              2theta: -20.0682
;
_diffrn_measurement_device
;
Saturn70 (2x2 bin mode)
;
_diffrn_measurement_device_details
;
AFC12 (Right): Kappa 3 circle
;
_diffrn_measurement_method dtprofit.ref
_diffrn_orient_matrix_type d*Trek
_diffrn_orient_matrix_UB_11 -0.0583
_diffrn_orient_matrix_UB_12 -0.0359
_diffrn_orient_matrix_UB_13 0.0152
_diffrn_orient_matrix_UB_21 0.0231
_diffrn_orient_matrix_UB_22 -0.0637
_diffrn_orient_matrix_UB_23 -0.0616
_diffrn_orient_matrix_UB_31 0.0203
_diffrn_orient_matrix_UB_32 -0.0403
_diffrn_orient_matrix_UB_33 0.0492
_diffrn_radiation_detector CCD
_diffrn_radiation_monochromator 'Graphite Monochromator'
_diffrn_radiation_type MoK\a
_diffrn_radiation_wavelength 0.71073
_diffrn_reflns_av_R_equivalents 0.0150
_diffrn_reflns_av_unetI/netI 0.0101
_diffrn_reflns_laue_measured_fraction_full 0.991
_diffrn_reflns_laue_measured_fraction_max 0.993
_diffrn_reflns_limit_h_max 16
_diffrn_reflns_limit_h_min -19
_diffrn_reflns_limit_k_max 14
_diffrn_reflns_limit_k_min -14
_diffrn_reflns_limit_l_max 20
_diffrn_reflns_limit_l_min -20
_diffrn_reflns_number 15825
_diffrn_reflns_point_group_measured_fraction_full 0.991
_diffrn_reflns_point_group_measured_fraction_max 0.993
_diffrn_reflns_theta_full 25.242
_diffrn_reflns_theta_max 28.280
_diffrn_reflns_theta_min 2.555
_diffrn_source 'Sealed Tube'
_diffrn_source_current 40.0000
_diffrn_source_power 2.0000
_diffrn_source_voltage 50.0000
_exptl_absorpt_coefficient_mu 0.150
_exptl_absorpt_correction_T_max 0.9495
_exptl_absorpt_correction_T_min .9371
_exptl_absorpt_correction_type multi-scan
_exptl_absorpt_process_details 'R. H. Blessing, Acta Cryst. 1995 A51, 33-38'
_exptl_crystal_colour colourless
_exptl_crystal_colour_primary colourless
_exptl_crystal_density_diffrn 1.547
_exptl_crystal_description block
_exptl_crystal_F_000 1136
_exptl_crystal_recrystallization_method 'Re-crystallisation from solvent: Tetrahydrofuran'
_exptl_crystal_size_max 0.44
_exptl_crystal_size_mid 0.44
_exptl_crystal_size_min 0.35
_refine_diff_density_max 0.360
_refine_diff_density_min -0.338
_refine_diff_density_rms 0.049
_refine_ls_extinction_method none
_refine_ls_goodness_of_fit_ref 1.061
_refine_ls_hydrogen_treatment mixed
_refine_ls_matrix_type full
_refine_ls_number_parameters 186
_refine_ls_number_reflns 2944
_refine_ls_number_restraints 0
_refine_ls_restrained_S_all 1.061
_refine_ls_R_factor_all 0.0400
_refine_ls_R_factor_gt 0.0396
_refine_ls_shift/su_max 0.001
_refine_ls_shift/su_mean 0.000
_refine_ls_structure_factor_coef Fsqd
_refine_ls_weighting_details 'w=1/[\s^2^(Fo^2^)+(0.0600P)^2^+2.0078P] where P=(Fo^2^+2Fc^2^)/3'
_refine_ls_weighting_scheme calc
_refine_ls_wR_factor_gt 0.1075
_refine_ls_wR_factor_ref 0.1079
_reflns_Friedel_coverage 0.000
_reflns_number_gt 2913
_reflns_number_total 2944
_reflns_threshold_expression 'I > 2\s(I)'
_cod_data_source_file c5ce01756d2.cif
_cod_data_source_block TRFL-Urea
_cod_depositor_comments 'Adding full bibliography for 7223184--7223189.cif.'
_cod_original_cell_volume 2388.2(9)
_cod_database_code 7223188
_shelxl_version_number 2013-4
_shelx_space_group_comment
;
The symmetry employed for this shelxl refinement is uniquely defined
by the following loop, which should always be used as a source of
symmetry information in preference to the above space-group names.
They are only intended as comments.
;
_shelx_estimated_absorpt_t_max 0.949
_shelx_estimated_absorpt_t_min 0.937
_diffrn_number_total 3682
_olex2_refinement_description
;
1. Fixed Uiso
 At 1.2 times of:
  All C(H) groups
 At 1.5 times of:
  All C(H,H,H) groups
2.a Aromatic/amide H refined with riding coordinates:
 C6(H6), C5(H5), C8(H8)
2.b Idealised Me refined as rotating group:
 C1(H1A,H1B,H1C)
;
_olex2_submission_special_instructions 'No special instructions were received'

loop_
_space_group_symop_operation_xyz
'x, y, z'
'-x, y, -z+1/2'
'x+1/2, y+1/2, z'
'-x+1/2, y+1/2, -z+1/2'
'-x, -y, -z'
'x, -y, z-1/2'
'-x+1/2, -y+1/2, -z'
'x+1/2, -y+1/2, z-1/2'

loop_
_atom_site_label
_atom_site_type_symbol
_atom_site_fract_x
_atom_site_fract_y
_atom_site_fract_z
_atom_site_U_iso_or_equiv
_atom_site_adp_type
_atom_site_occupancy
_atom_site_site_symmetry_order
_atom_site_calc_flag
_atom_site_refinement_flags_posn
_atom_site_refinement_flags_adp
_atom_site_refinement_flags_occupancy
O11 O 0.0000 0.62178(10) 0.2500 0.0227(2) Uani 1 2 d S T P
N11 N 0.05970(7) 0.44407(9) 0.21111(7) 0.0198(2) Uani 1 1 d . . .
C11 C 0.0000 0.50581(14) 0.2500 0.0176(3) Uani 1 2 d S T P
F3 F 0.14171(6) 0.74390(7) 0.43768(6) 0.0314(2) Uani 1 1 d . . .
F2 F 0.16438(6) 0.64215(7) 0.56017(5) 0.0311(2) Uani 1 1 d . . .
F1 F 0.03745(5) 0.61597(7) 0.46101(6) 0.0318(2) Uani 1 1 d . . .
O2 O 0.15891(6) 0.20218(7) 0.41330(5) 0.01963(18) Uani 1 1 d . . .
O3 O 0.31217(6) 0.13231(8) 0.34740(6) 0.0247(2) Uani 1 1 d . . .
O1 O 0.10733(6) 0.17886(8) 0.26425(6) 0.0250(2) Uani 1 1 d . . .
O4 O 0.38922(7) 0.28132(9) 0.29439(8) 0.0350(3) Uani 1 1 d . . .
C6 C 0.25091(8) 0.55942(10) 0.38986(8) 0.0209(2) Uani 1 1 d . . .
H6 H 0.2700 0.6417 0.3842 0.025 Uiso 1 1 calc R . .
C3 C 0.19161(7) 0.31945(10) 0.40219(7) 0.0168(2) Uani 1 1 d . . .
C5 C 0.29651(8) 0.46344(10) 0.35758(8) 0.0204(2) Uani 1 1 d . . .
H5 H 0.3477 0.4809 0.3304 0.024 Uiso 1 1 calc R . .
C2 C 0.12157(8) 0.13631(10) 0.33824(8) 0.0207(2) Uani 1 1 d . . .
C8 C 0.14649(7) 0.41367(10) 0.43635(7) 0.0176(2) Uani 1 1 d . . .
H8 H 0.0952 0.3967 0.4635 0.021 Uiso 1 1 calc R . .
C4 C 0.26886(7) 0.34179(10) 0.36414(7) 0.0177(2) Uani 1 1 d . . .
C7 C 0.17694(7) 0.53336(10) 0.43055(7) 0.0183(2) Uani 1 1 d . . .
C9 C 0.32423(8) 0.24040(10) 0.33442(7) 0.0193(2) Uani 1 1 d . . .
C10 C 0.12992(8) 0.63384(10) 0.47157(8) 0.0214(2) Uani 1 1 d . . .
C1 C 0.10159(10) 0.00835(11) 0.36284(9) 0.0311(3) Uani 1 1 d . . .
H1A H 0.0555 -0.0288 0.3140 0.047 Uiso 1 1 calc GR . .
H1B H 0.0764 0.0094 0.4171 0.047 Uiso 1 1 calc GR . .
H1C H 0.1597 -0.0396 0.3736 0.047 Uiso 1 1 calc GR . .
H11A H 0.1002(12) 0.4872(16) 0.1903(11) 0.030(4) Uiso 1 1 d . . .
H11B H 0.0674(12) 0.3667(16) 0.2197(11) 0.029(4) Uiso 1 1 d . . .
H4 H 0.4257(16) 0.221(2) 0.2805(15) 0.060(6) Uiso 1 1 d . . .

loop_
_atom_site_aniso_label
_atom_site_aniso_U_11
_atom_site_aniso_U_22
_atom_site_aniso_U_33
_atom_site_aniso_U_23
_atom_site_aniso_U_13
_atom_site_aniso_U_12
O11 0.0226(6) 0.0149(5) 0.0344(6) 0.000 0.0148(5) 0.000
N11 0.0206(5) 0.0163(4) 0.0237(5) 0.0008(3) 0.0076(4) 0.0024(3)
C11 0.0170(6) 0.0168(7) 0.0187(6) 0.000 0.0035(5) 0.000
F3 0.0408(4) 0.0166(3) 0.0427(4) 0.0018(3) 0.0220(4) 0.0038(3)
F2 0.0423(5) 0.0275(4) 0.0250(4) -0.0083(3) 0.0108(3) 0.0003(3)
F1 0.0230(4) 0.0292(4) 0.0470(5) -0.0109(3) 0.0161(3) -0.0002(3)
O2 0.0224(4) 0.0157(4) 0.0218(4) 0.0015(3) 0.0072(3) -0.0017(3)
O3 0.0249(4) 0.0177(4) 0.0345(5) 0.0010(3) 0.0132(3) 0.0022(3)
O1 0.0276(4) 0.0197(4) 0.0257(4) 0.0006(3) 0.0013(3) -0.0001(3)
O4 0.0393(5) 0.0188(4) 0.0580(6) 0.0046(4) 0.0350(5) 0.0054(4)
C6 0.0217(5) 0.0173(5) 0.0250(5) -0.0026(4) 0.0080(4) -0.0023(4)
C3 0.0178(5) 0.0155(5) 0.0169(4) 0.0011(4) 0.0032(4) -0.0006(4)
C5 0.0196(5) 0.0196(5) 0.0242(5) -0.0017(4) 0.0094(4) -0.0013(4)
C2 0.0181(5) 0.0168(5) 0.0273(6) -0.0004(4) 0.0049(4) 0.0006(4)
C8 0.0167(5) 0.0193(5) 0.0175(4) -0.0006(4) 0.0050(4) -0.0001(4)
C4 0.0172(5) 0.0180(5) 0.0186(5) -0.0004(4) 0.0053(4) 0.0014(4)
C7 0.0184(5) 0.0176(5) 0.0194(5) -0.0026(4) 0.0054(4) 0.0002(4)
C9 0.0189(5) 0.0188(5) 0.0213(5) 0.0006(4) 0.0066(4) 0.0021(4)
C10 0.0236(5) 0.0174(5) 0.0255(5) -0.0027(4) 0.0104(4) -0.0015(4)
C1 0.0391(7) 0.0179(5) 0.0355(6) 0.0021(5) 0.0066(5) -0.0044(5)

loop_
_atom_type_symbol
_atom_type_description
_atom_type_scat_dispersion_real
_atom_type_scat_dispersion_imag
_atom_type_scat_source
C C 0.0033 0.0016 'International Tables Vol C Tables 4.2.6.8 and 6.1.1.4'
H H 0.0000 0.0000 'International Tables Vol C Tables 4.2.6.8 and 6.1.1.4'
N N 0.0061 0.0033 'International Tables Vol C Tables 4.2.6.8 and 6.1.1.4'
O O 0.0106 0.0060 'International Tables Vol C Tables 4.2.6.8 and 6.1.1.4'
F F 0.0171 0.0103 'International Tables Vol C Tables 4.2.6.8 and 6.1.1.4'

loop_
_geom_angle_atom_site_label_1
_geom_angle_atom_site_label_2
_geom_angle_atom_site_label_3
_geom_angle
_geom_angle_site_symmetry_1
_geom_angle_site_symmetry_3
C11 N11 H11A 116.8(11) . .
C11 N11 H11B 120.2(12) . .
H11A N11 H11B 120.8(16) . .
O11 C11 N11 120.21(7) . 2
O11 C11 N11 120.21(7) . .
N11 C11 N11 119.58(15) 2 .
C2 O2 C3 117.80(9) . .
C9 O4 H4 112.7(15) . .
C5 C6 H6 120.5 . .
C7 C6 H6 120.5 . .
C7 C6 C5 119.01(10) . .
O2 C3 C4 122.76(10) . .
C8 C3 O2 115.72(9) . .
C8 C3 C4 121.40(10) . .
C6 C5 H5 119.2 . .
C6 C5 C4 121.53(10) . .
C4 C5 H5 119.2 . .
O2 C2 C1 110.10(10) . .
O1 C2 O2 123.22(10) . .
O1 C2 C1 126.67(11) . .
C3 C8 H8 120.3 . .
C3 C8 C7 119.32(10) . .
C7 C8 H8 120.3 . .
C3 C4 C9 122.32(10) . .
C5 C4 C3 117.85(10) . .
C5 C4 C9 119.78(10) . .
C6 C7 C8 120.81(10) . .
C6 C7 C10 120.58(10) . .
C8 C7 C10 118.59(10) . .
O3 C9 O4 123.43(10) . .
O3 C9 C4 124.08(10) . .
O4 C9 C4 112.47(10) . .
F3 C10 F2 106.31(9) . .
F3 C10 F1 107.19(10) . .
F3 C10 C7 112.65(10) . .
F2 C10 C7 111.54(10) . .
F1 C10 F2 106.19(10) . .
F1 C10 C7 112.52(9) . .
C2 C1 H1A 109.5 . .
C2 C1 H1B 109.5 . .
C2 C1 H1C 109.5 . .
H1A C1 H1B 109.5 . .
H1A C1 H1C 109.5 . .
H1B C1 H1C 109.5 . .

loop_
_geom_bond_atom_site_label_1
_geom_bond_atom_site_label_2
_geom_bond_distance
_geom_bond_site_symmetry_2
O11 C11 1.2664(19) .
N11 C11 1.3399(12) .
N11 H11A 0.869(18) .
N11 H11B 0.859(18) .
C11 N11 1.3399(12) 2
F3 C10 1.3353(13) .
F2 C10 1.3466(14) .
F1 C10 1.3388(14) .
O2 C3 1.3901(13) .
O2 C2 1.3672(14) .
O3 C9 1.2162(14) .
O1 C2 1.2024(15) .
O4 C9 1.3151(14) .
O4 H4 0.90(2) .
C6 H6 0.9500 .
C6 C5 1.3891(15) .
C6 C7 1.3887(15) .
C3 C8 1.3844(15) .
C3 C4 1.3989(15) .
C5 H5 0.9500 .
C5 C4 1.3984(15) .
C2 C1 1.4925(16) .
C8 H8 0.9500 .
C8 C7 1.3896(15) .
C4 C9 1.4989(15) .
C7 C10 1.5027(15) .
C1 H1A 0.9800 .
C1 H1B 0.9800 .
C1 H1C 0.9800 .

loop_
_geom_hbond_atom_site_label_D
_geom_hbond_atom_site_label_H
_geom_hbond_atom_site_label_A
_geom_hbond_distance_DH
_geom_hbond_distance_HA
_geom_hbond_distance_DA
_geom_hbond_angle_DHA
_geom_hbond_site_symmetry_A
N11 H11A O3 0.869(18) 2.192(18) 3.0426(14) 166.3(16) 4
N11 H11B O1 0.859(18) 2.200(18) 3.0480(14) 169.1(15) .
O4 H4 O11 0.90(2) 1.67(2) 2.5673(12) 174(2) 3_545

loop_
_geom_torsion_atom_site_label_1
_geom_torsion_atom_site_label_2
_geom_torsion_atom_site_label_3
_geom_torsion_atom_site_label_4
_geom_torsion
O2 C3 C8 C7 177.94(9)
O2 C3 C4 C5 -178.99(9)
O2 C3 C4 C9 -1.65(16)
C6 C5 C4 C3 1.77(17)
C6 C5 C4 C9 -175.64(10)
C6 C7 C10 F3 22.58(15)
C6 C7 C10 F2 -96.89(13)
C6 C7 C10 F1 143.89(11)
C3 O2 C2 O1 -7.57(16)
C3 O2 C2 C1 172.90(9)
C3 C8 C7 C6 0.95(16)
C3 C8 C7 C10 -177.33(10)
C3 C4 C9 O3 -6.43(18)
C3 C4 C9 O4 175.12(11)
C5 C6 C7 C8 -2.23(17)
C5 C6 C7 C10 176.02(10)
C5 C4 C9 O3 170.86(11)
C5 C4 C9 O4 -7.60(15)
C2 O2 C3 C8 117.80(11)
C2 O2 C3 C4 -66.09(14)
C8 C3 C4 C5 -3.09(16)
C8 C3 C4 C9 174.25(10)
C8 C7 C10 F3 -159.13(10)
C8 C7 C10 F2 81.40(13)
C8 C7 C10 F1 -37.81(15)
C4 C3 C8 C7 1.77(16)
C7 C6 C5 C4 0.83(17)
